data_7012466
loop_
_publ_author_name
'Baker, Charles F.'
'Barker, Marten G.'
'Blake, Alexander J.'
'Wilson, Claire'
'Gregory, Duncan H.'

_publ_section_title
;
 Synthesis and structure of new mixed alkaline-earth nitridomolybdates
 and nitridotungstates, (Ba,Ca)3[MN4] (M = Mo, W)
;
_journal_issue 6
_journal_name_full 'Dalton Transactions'
_journal_page_first 1065
_journal_page_last 1069
_journal_paper_doi 10.1039/b211138a
_journal_year 2003
_chemical_compound_source 'synthesis as described'
_chemical_formula_moiety 'Ba6 Ca6 N16 Mo4'
_chemical_formula_sum 'Ba1.52 Ca1.48 Mo N4'
_chemical_formula_weight 420.06
_chemical_name_common
;
Tri (barium, calcium) tetranitridomolybdate (VI)
;
_chemical_name_systematic
;
Tri (barium, calcium) tetranitridomolybdate (VI)
;
_space_group_IT_number 61
_symmetry_cell_setting orthorhombic
_symmetry_space_group_name_Hall '-P 2ac 2ab'
_symmetry_space_group_name_H-M 'P b c a'
_atom_sites_solution_primary direct
_atom_sites_solution_secondary difmap
_audit_conform_dict_location ftp://ftp.iucr.org/pub/cif_core.dic
_audit_conform_dict_name cif_core.dic
_audit_conform_dict_version 2.2
_audit_creation_date 2002-10-15T18:12:48-00:00
_audit_creation_method 'WinGX routine CIF_UPDATE'
_cell_angle_alpha 90.000
_cell_angle_beta 90.000
_cell_angle_gamma 90.000
_cell_formula_units_Z 8
_cell_length_a 10.271(5)
_cell_length_b 9.595(5)
_cell_length_c 11.721(5)
_cell_measurement_reflns_used 4448
_cell_measurement_temperature 150(2)
_cell_measurement_theta_max 28.41
_cell_measurement_theta_min 3.39
_cell_measurement_wavelength 0.71073
_cell_volume 1155.1(10)
_computing_cell_refinement 'Bruker SAINT'
_computing_data_collection 'Bruker SMART'
_computing_data_reduction 'Bruker SHELXTL'
_computing_molecular_graphics 'ATOMS 4.1 (Dowty, 1998)'
_computing_publication_material 'WinGX publication routines (Farrugia, 1999)'
_computing_structure_refinement 'SHELXL-97 (Sheldrick, 1997)'
_computing_structure_solution 'Sir97 (Giacovazzo, 1997)'
_diffrn_ambient_temperature 150(2)
_diffrn_measured_fraction_theta_full 0.939
_diffrn_measured_fraction_theta_max 0.939
_diffrn_measurement_device_type 'Bruker Smart1000 CCD'
_diffrn_measurement_method 'omega scans'
_diffrn_radiation_monochromator graphite
_diffrn_radiation_source 'normal-focus sealed tube'
_diffrn_radiation_type MoK\a
_diffrn_radiation_wavelength 0.71073
_diffrn_reflns_av_R_equivalents 0.072
_diffrn_reflns_av_unetI/netI 0.0218
_diffrn_reflns_limit_h_max 13
_diffrn_reflns_limit_h_min -12
_diffrn_reflns_limit_k_max 10
_diffrn_reflns_limit_k_min -12
_diffrn_reflns_limit_l_max 15
_diffrn_reflns_limit_l_min -15
_diffrn_reflns_number 8166
_diffrn_reflns_theta_full 28.73
_diffrn_reflns_theta_max 28.73
_diffrn_reflns_theta_min 3.39
_diffrn_standards_decay_% 0
_exptl_absorpt_coefficient_mu 13.613
_exptl_absorpt_correction_T_max 0.464
_exptl_absorpt_correction_T_min 0.208
_exptl_absorpt_correction_type numerical
_exptl_absorpt_process_details 'SAINT V6.01/XPREP'
_exptl_crystal_colour red
_exptl_crystal_density_diffrn 4.831
_exptl_crystal_density_method 'not measured'
_exptl_crystal_description plate
_exptl_crystal_F_000 1478
_exptl_crystal_size_max 0.12
_exptl_crystal_size_mid 0.1
_exptl_crystal_size_min 0.06
_refine_diff_density_max 1.743
_refine_diff_density_min -1.22
_refine_diff_density_rms 0.281
_refine_ls_extinction_method none
_refine_ls_goodness_of_fit_ref 0.984
_refine_ls_matrix_type full
_refine_ls_number_parameters 74
_refine_ls_number_reflns 1404
_refine_ls_number_restraints 0
_refine_ls_restrained_S_all 0.984
_refine_ls_R_factor_all 0.0296
_refine_ls_R_factor_gt 0.0262
_refine_ls_shift/su_max 0.001
_refine_ls_shift/su_mean 0
_refine_ls_structure_factor_coef Fsqd
_refine_ls_weighting_details 'calc w=1/[\s^2^(Fo^2^)+(0.0515P)^2^+0.0000P] where P=(Fo^2^+2Fc^2^)/3'
_refine_ls_weighting_scheme calc
_refine_ls_wR_factor_gt 0.0658
_refine_ls_wR_factor_ref 0.0672
_reflns_number_gt 1282
_reflns_number_total 1638
_reflns_threshold_expression >2sigma(I)
_cod_data_source_file b211138a.txt
_cod_data_source_block cabamo
_cod_depositor_comments
;
The following automatic conversions were performed:
'_symmetry_cell_setting' value 'Orthorhombic' changed to 'orthorhombic'
according to '/home/saulius/struct/CIF-dictionaries/cif_core.dic'
dictionary named 'cif_core.dic' version 2.4.1 from 2010-06-29.

Automatic conversion script
Id: cif_fix_enum 1527 2010-12-29 10:47:43Z saulius 
;
_cod_original_sg_symbol_H-M Pbca
_cod_database_code 7012466

loop_
_symmetry_equiv_pos_as_xyz
'x, y, z'
'-x+1/2, -y, z+1/2'
'x+1/2, -y+1/2, -z'
'-x, y+1/2, -z+1/2'
'-x, -y, -z'
'x-1/2, y, -z-1/2'
'-x-1/2, y-1/2, z'
'x, -y-1/2, z-1/2'

loop_
_atom_site_label
_atom_site_type_symbol
_atom_site_fract_x
_atom_site_fract_y
_atom_site_fract_z
_atom_site_U_iso_or_equiv
_atom_site_adp_type
_atom_site_occupancy
_atom_site_symmetry_multiplicity
_atom_site_calc_flag
_atom_site_refinement_flags
_atom_site_disorder_assembly
_atom_site_disorder_group
Ba1 Ba 0.73697(3) -0.31781(3) 0.11801(2) 0.01328(12) Uani 1 1 d . . .
Ba2 Ba 0.46801(4) -0.62591(4) 0.14622(3) 0.01288(16) Uani 0.523(2) 1 d P . .
Ca2 Ca 0.46801(4) -0.62591(4) 0.14622(3) 0.01288(16) Uani 0.477(2) 1 d P . .
Ca3 Ca 0.37900(9) 0.03295(10) 0.10288(7) 0.01098(19) Uani 1 1 d . . .
Mo1 Mo 0.40359(4) -0.29452(5) 0.11614(3) 0.01202(13) Uani 1 1 d . . .
N1 N 0.5093(4) -0.1775(4) 0.0308(3) 0.0135(8) Uani 1 1 d . . .
N2 N 0.2728(5) -0.1884(5) 0.1781(4) 0.0279(11) Uani 1 1 d . . .
N3 N 0.5010(4) -0.3800(5) 0.2307(3) 0.0214(9) Uani 1 1 d . . .
N4 N 0.3379(4) -0.4288(4) 0.0167(3) 0.0163(8) Uani 1 1 d . . .

loop_
_atom_site_aniso_label
_atom_site_aniso_U_11
_atom_site_aniso_U_22
_atom_site_aniso_U_33
_atom_site_aniso_U_23
_atom_site_aniso_U_13
_atom_site_aniso_U_12
Ba1 0.00750(17) 0.02128(19) 0.01106(18) 0.00147(9) 0.00035(8) -0.00224(10)
Ba2 0.0092(2) 0.0133(2) 0.0161(2) -0.00117(15) 0.00214(15) 0.00005(14)
Ca2 0.0092(2) 0.0133(2) 0.0161(2) -0.00117(15) 0.00214(15) 0.00005(14)
Ca3 0.0072(4) 0.0164(5) 0.0094(4) 0.0005(3) -0.0001(3) -0.0021(3)
Mo1 0.0065(2) 0.0186(2) 0.0110(2) 0.00411(13) -0.00041(13) -0.00179(15)
N1 0.0097(18) 0.020(2) 0.0108(18) 0.0020(13) 0.0008(14) -0.0040(14)
N2 0.028(3) 0.027(3) 0.029(2) 0.0138(19) 0.018(2) 0.0057(18)
N3 0.015(2) 0.035(3) 0.0138(18) 0.0100(17) -0.0030(16) -0.0016(18)
N4 0.0134(17) 0.0162(19) 0.0192(19) 0.0047(15) -0.0010(15) -0.0026(15)

loop_
_atom_type_symbol
_atom_type_description
_atom_type_scat_dispersion_real
_atom_type_scat_dispersion_imag
_atom_type_scat_source
N N 0.0061 0.0033 'International Tables Vol C Tables 4.2.6.8 and 6.1.1.4'
Ca Ca 0.2262 0.3064 'International Tables Vol C Tables 4.2.6.8 and 6.1.1.4'
Mo Mo -1.6832 0.6857 'International Tables Vol C Tables 4.2.6.8 and 6.1.1.4'
Ba Ba -0.3244 2.2819 'International Tables Vol C Tables 4.2.6.8 and 6.1.1.4'

loop_
_exptl_crystal_face_index_h
_exptl_crystal_face_index_k
_exptl_crystal_face_index_l
_exptl_crystal_face_perp_dist
0 1 0 0.03
1 0 -1 0.05
-1 0 -1 0.06
0 -1 0 0.03
-1 0 1 0.05
1 0 1 0.06

loop_
_geom_angle_atom_site_label_1
_geom_angle_atom_site_label_2
_geom_angle_atom_site_label_3
_geom_angle
_geom_angle_site_symmetry_1
_geom_angle_site_symmetry_3
_geom_angle_publ_flag
N2 Ba1 N3 78.56(14) 6_656 . ?
N2 Ba1 N1 102.02(12) 6_656 . ?
N3 Ba1 N1 64.46(11) . . ?
N2 Ba1 N4 150.21(13) 6_656 5_645 ?
N3 Ba1 N4 81.65(12) . 5_645 ?
N1 Ba1 N4 89.09(11) . 5_645 ?
N2 Ba1 N4 93.15(13) 6_656 3_545 ?
N3 Ba1 N4 134.66(12) . 3_545 ?
N1 Ba1 N4 74.21(11) . 3_545 ?
N4 Ba1 N4 116.55(13) 5_645 3_545 ?
N2 Ba1 N3 59.86(12) 6_656 6_656 ?
N3 Ba1 N3 114.61(6) . 6_656 ?
N1 Ba1 N3 160.43(10) . 6_656 ?
N4 Ba1 N3 110.34(11) 5_645 6_656 ?
N4 Ba1 N3 98.07(11) 3_545 6_656 ?
N2 Ba1 N1 110.87(13) 6_656 3_545 ?
N3 Ba1 N1 166.59(12) . 3_545 ?
N1 Ba1 N1 120.44(4) . 3_545 ?
N4 Ba1 N1 85.87(10) 5_645 3_545 ?
N4 Ba1 N1 56.25(10) 3_545 3_545 ?
N3 Ba1 N1 65.40(10) 6_656 3_545 ?
N2 Ba1 Mo1 119.69(12) 6_656 3_545 ?
N3 Ba1 Mo1 150.94(8) . 3_545 ?
N1 Ba1 Mo1 88.50(8) . 3_545 ?
N4 Ba1 Mo1 87.78(8) 5_645 3_545 ?
N4 Ba1 Mo1 32.99(7) 3_545 3_545 ?
N3 Ba1 Mo1 94.44(8) 6_656 3_545 ?
N1 Ba1 Mo1 32.07(6) 3_545 3_545 ?
N2 Ba1 Mo1 96.38(11) 6_656 . ?
N3 Ba1 Mo1 32.89(8) . . ?
N1 Ba1 Mo1 32.73(8) . . ?
N4 Ba1 Mo1 78.09(8) 5_645 . ?
N4 Ba1 Mo1 106.70(8) 3_545 . ?
N3 Ba1 Mo1 146.78(7) 6_656 . ?
N1 Ba1 Mo1 147.59(7) 3_545 . ?
Mo1 Ba1 Mo1 118.371(19) 3_545 . ?
N2 Ba1 N2 148.43(10) 6_656 3_545 ?
N3 Ba1 N2 124.00(11) . 3_545 ?
N1 Ba1 N2 74.05(11) . 3_545 ?
N4 Ba1 N2 61.15(10) 5_645 3_545 ?
N4 Ba1 N2 55.39(10) 3_545 3_545 ?
N3 Ba1 N2 116.83(11) 6_656 3_545 ?
N1 Ba1 N2 52.03(10) 3_545 3_545 ?
Mo1 Ba1 N2 30.82(8) 3_545 3_545 ?
Mo1 Ba1 N2 95.62(8) . 3_545 ?
N2 Ba1 Ca2 64.33(11) 6_656 7_765 ?
N3 Ba1 Ca2 142.76(9) . 7_765 ?
N1 Ba1 Ca2 118.76(8) . 7_765 ?
N4 Ba1 Ca2 133.33(8) 5_645 7_765 ?
N4 Ba1 Ca2 49.68(8) 3_545 7_765 ?
N3 Ba1 Ca2 48.95(8) 6_656 7_765 ?
N1 Ba1 Ca2 48.26(7) 3_545 7_765 ?
Mo1 Ba1 Ca2 58.95(2) 3_545 7_765 ?
Mo1 Ba1 Ca2 144.69(2) . 7_765 ?
N2 Ba1 Ca2 89.64(8) 3_545 7_765 ?
N2 Ba1 Ba2 64.33(11) 6_656 7_765 ?
N3 Ba1 Ba2 142.76(9) . 7_765 ?
N1 Ba1 Ba2 118.76(8) . 7_765 ?
N4 Ba1 Ba2 133.33(8) 5_645 7_765 ?
N4 Ba1 Ba2 49.68(8) 3_545 7_765 ?
N3 Ba1 Ba2 48.95(8) 6_656 7_765 ?
N1 Ba1 Ba2 48.26(7) 3_545 7_765 ?
Mo1 Ba1 Ba2 58.95(2) 3_545 7_765 ?
Mo1 Ba1 Ba2 144.69(2) . 7_765 ?
N2 Ba1 Ba2 89.64(8) 3_545 7_765 ?
Ca2 Ba1 Ba2 0.000(14) 7_765 7_765 ?
N2 Ba2 N3 106.48(15) 7_655 . ?
N2 Ba2 N4 76.98(12) 7_655 . ?
N3 Ba2 N4 69.47(12) . . ?
N2 Ba2 N4 145.53(13) 7_655 5_645 ?
N3 Ba2 N4 89.80(12) . 5_645 ?
N4 Ba2 N4 80.92(13) . 5_645 ?
N2 Ba2 N1 91.74(14) 7_655 5_645 ?
N3 Ba2 N1 152.23(11) . 5_645 ?
N4 Ba2 N1 95.37(12) . 5_645 ?
N4 Ba2 N1 64.26(11) 5_645 5_645 ?
N2 Ba2 N3 80.47(13) 7_655 4_645 ?
N3 Ba2 N3 124.96(4) . 4_645 ?
N4 Ba2 N3 156.26(12) . 4_645 ?
N4 Ba2 N3 115.13(12) 5_645 4_645 ?
N1 Ba2 N3 77.91(11) 5_645 4_645 ?
N2 Ba2 Mo1 92.74(10) 7_655 . ?
N3 Ba2 Mo1 34.74(9) . . ?
N4 Ba2 Mo1 34.75(8) . . ?
N4 Ba2 Mo1 83.60(8) 5_645 . ?
N1 Ba2 Mo1 126.15(8) 5_645 . ?
N3 Ba2 Mo1 155.44(8) 4_645 . ?
N2 Ba2 N2 128.34(9) 7_655 4_645 ?
N3 Ba2 N2 80.04(12) . 4_645 ?
N4 Ba2 N2 145.68(11) . 4_645 ?
N4 Ba2 N2 83.66(11) 5_645 4_645 ?
N1 Ba2 N2 105.19(11) 5_645 4_645 ?
N3 Ba2 N2 57.20(11) 4_645 4_645 ?
Mo1 Ba2 N2 113.17(7) . 4_645 ?
N2 Ba2 Mo1 116.60(11) 7_655 5_645 ?
N3 Ba2 Mo1 119.76(9) . 5_645 ?
N4 Ba2 Mo1 81.15(9) . 5_645 ?
N4 Ba2 Mo1 32.87(8) 5_645 5_645 ?
N1 Ba2 Mo1 32.70(8) 5_645 5_645 ?
N3 Ba2 Mo1 102.74(8) 4_645 5_645 ?
Mo1 Ba2 Mo1 101.40(2) . 5_645 ?
N2 Ba2 Mo1 101.63(8) 4_645 5_645 ?
N2 Ba2 Ca3 62.85(11) 7_655 1_545 ?
N3 Ba2 Ca3 164.25(9) . 1_545 ?
N4 Ba2 Ca3 116.18(9) . 1_545 ?
N4 Ba2 Ca3 105.44(8) 5_645 1_545 ?
N1 Ba2 Ca3 43.47(8) 5_645 1_545 ?
N3 Ba2 Ca3 44.76(8) 4_645 1_545 ?
Mo1 Ba2 Ca3 149.02(3) . 1_545 ?
N2 Ba2 Ca3 97.42(8) 4_645 1_545 ?
Mo1 Ba2 Ca3 75.99(2) 5_645 1_545 ?
N2 Ba2 Mo1 98.03(10) 7_655 4_645 ?
N3 Ba2 Mo1 93.91(9) . 4_645 ?
N4 Ba2 Mo1 159.90(8) . 4_645 ?
N4 Ba2 Mo1 111.21(9) 5_645 4_645 ?
N1 Ba2 Mo1 104.30(8) 5_645 4_645 ?
N3 Ba2 Mo1 32.35(8) 4_645 4_645 ?
Mo1 Ba2 Mo1 127.986(18) . 4_645 ?
N2 Ba2 Mo1 30.83(8) 4_645 4_645 ?
Mo1 Ba2 Mo1 117.91(3) 5_645 4_645 ?
Ca3 Ba2 Mo1 77.08(3) 1_545 4_645 ?
N2 Ba2 Ba1 135.33(11) 7_655 7_755 ?
N3 Ba2 Ba1 113.35(10) . 7_755 ?
N4 Ba2 Ba1 135.47(8) . 7_755 ?
N4 Ba2 Ba1 55.24(8) 5_645 7_755 ?
N1 Ba2 Ba1 60.95(8) 5_645 7_755 ?
N3 Ba2 Ba1 60.66(9) 4_645 7_755 ?
Mo1 Ba2 Ba1 131.727(18) . 7_755 ?
N2 Ba2 Ba1 45.79(7) 4_645 7_755 ?
Mo1 Ba2 Ba1 58.318(15) 5_645 7_755 ?
Ca3 Ba2 Ba1 73.75(3) 1_545 7_755 ?
Mo1 Ba2 Ba1 60.76(2) 4_645 7_755 ?
N1 Ca3 N3 94.75(15) 5_655 4_655 ?
N1 Ca3 N4 94.51(14) 5_655 7_665 ?
N3 Ca3 N4 136.58(14) 4_655 7_665 ?
N1 Ca3 N2 156.70(15) 5_655 . ?
N3 Ca3 N2 102.93(17) 4_655 . ?
N4 Ca3 N2 83.08(15) 7_665 . ?
N1 Ca3 N1 89.44(13) 5_655 . ?
N3 Ca3 N1 105.54(14) 4_655 . ?
N4 Ca3 N1 116.88(13) 7_665 . ?
N2 Ca3 N1 71.40(14) . . ?
N1 Ca3 Mo1 124.93(10) 5_655 . ?
N3 Ca3 Mo1 105.04(11) 4_655 . ?
N4 Ca3 Mo1 103.88(9) 7_665 . ?
N2 Ca3 Mo1 35.55(10) . . ?
N1 Ca3 Mo1 36.01(9) . . ?
N1 Ca3 N2 85.99(13) 5_655 7_665 ?
N3 Ca3 N2 75.09(14) 4_655 7_665 ?
N4 Ca3 N2 63.40(12) 7_665 7_665 ?
N2 Ca3 N2 113.00(10) . 7_665 ?
N1 Ca3 N2 175.42(12) . 7_665 ?
Mo1 Ca3 N2 148.47(9) . 7_665 ?
N1 Ca3 Mo1 99.21(10) 5_655 7_665 ?
N3 Ca3 Mo1 103.31(11) 4_655 7_665 ?
N4 Ca3 Mo1 33.29(9) 7_665 7_665 ?
N2 Ca3 Mo1 91.44(11) . 7_665 ?
N1 Ca3 Mo1 149.03(9) . 7_665 ?
Mo1 Ca3 Mo1 124.04(3) . 7_665 ?
N2 Ca3 Mo1 32.40(8) 7_665 7_665 ?
N1 Ca3 Ca2 54.24(9) 5_655 1_565 ?
N3 Ca3 Ca2 54.88(11) 4_655 1_565 ?
N4 Ca3 Ca2 99.13(9) 7_665 1_565 ?
N2 Ca3 Ca2 149.06(12) . 1_565 ?
N1 Ca3 Ca2 131.26(10) . 1_565 ?
Mo1 Ca3 Ca2 156.89(3) . 1_565 ?
N2 Ca3 Ca2 45.34(9) 7_665 1_565 ?
Mo1 Ca3 Ca2 75.67(4) 7_665 1_565 ?
N1 Ca3 Ba2 54.24(9) 5_655 1_565 ?
N3 Ca3 Ba2 54.88(11) 4_655 1_565 ?
N4 Ca3 Ba2 99.13(9) 7_665 1_565 ?
N2 Ca3 Ba2 149.06(12) . 1_565 ?
N1 Ca3 Ba2 131.26(10) . 1_565 ?
Mo1 Ca3 Ba2 156.89(3) . 1_565 ?
N2 Ca3 Ba2 45.34(9) 7_665 1_565 ?
Mo1 Ca3 Ba2 75.67(4) 7_665 1_565 ?
Ca2 Ca3 Ba2 0.000(14) 1_565 1_565 ?
N1 Ca3 Ca3 46.78(10) 5_655 5_655 ?
N3 Ca3 Ca3 104.56(11) 4_655 5_655 ?
N4 Ca3 Ca3 112.50(10) 7_665 5_655 ?
N2 Ca3 Ca3 112.95(11) . 5_655 ?
N1 Ca3 Ca3 42.66(9) . 5_655 ?
Mo1 Ca3 Ca3 78.37(3) . 5_655 ?
N2 Ca3 Ca3 132.77(10) 7_665 5_655 ?
Mo1 Ca3 Ca3 137.17(4) 7_665 5_655 ?
Ca2 Ca3 Ca3 94.85(4) 1_565 5_655 ?
Ba2 Ca3 Ca3 94.85(4) 1_565 5_655 ?
N1 Ca3 Ba1 93.19(10) 5_655 3_445 ?
N3 Ca3 Ba1 164.90(11) 4_655 3_445 ?
N4 Ca3 Ba1 55.20(9) 7_665 3_445 ?
N2 Ca3 Ba1 66.36(13) . 3_445 ?
N1 Ca3 Ba1 61.68(9) . 3_445 ?
Mo1 Ca3 Ba1 59.97(3) . 3_445 ?
N2 Ca3 Ba1 118.33(9) 7_665 3_445 ?
Mo1 Ca3 Ba1 88.04(3) 7_665 3_445 ?
Ca2 Ca3 Ba1 139.15(3) 1_565 3_445 ?
Ba2 Ca3 Ba1 139.15(3) 1_565 3_445 ?
Ca3 Ca3 Ba1 72.06(4) 5_655 3_445 ?
N2 Mo1 N1 107.82(18) . . ?
N2 Mo1 N4 111.5(2) . . ?
N1 Mo1 N4 107.04(17) . . ?
N2 Mo1 N3 110.6(2) . . ?
N1 Mo1 N3 109.89(18) . . ?
N4 Mo1 N3 109.91(18) . . ?
N2 Mo1 Ca3 53.74(14) . . ?
N1 Mo1 Ca3 54.38(12) . . ?
N4 Mo1 Ca3 128.94(12) . . ?
N3 Mo1 Ca3 121.08(14) . . ?
N2 Mo1 Ba2 130.21(13) . . ?
N1 Mo1 Ba2 121.93(13) . . ?
N4 Mo1 Ba2 57.86(12) . . ?
N3 Mo1 Ba2 52.08(14) . . ?
Ca3 Mo1 Ba2 172.11(2) . . ?
N2 Mo1 Ca3 70.00(16) . 7_655 ?
N1 Mo1 Ca3 141.48(12) . 7_655 ?
N4 Mo1 Ca3 46.74(12) . 7_655 ?
N3 Mo1 Ca3 106.36(14) . 7_655 ?
Ca3 Mo1 Ca3 114.90(3) . 7_655 ?
Ba2 Mo1 Ca3 72.49(3) . 7_655 ?
N2 Mo1 Ba1 77.05(16) . 3_445 ?
N1 Mo1 Ba1 70.63(12) . 3_445 ?
N4 Mo1 Ba1 62.18(12) . 3_445 ?
N3 Mo1 Ba1 171.16(14) . 3_445 ?
Ca3 Mo1 Ba1 66.76(2) . 3_445 ?
Ba2 Mo1 Ba1 119.752(17) . 3_445 ?
Ca3 Mo1 Ba1 71.55(3) 7_655 3_445 ?
N2 Mo1 Ba1 139.80(17) . . ?
N1 Mo1 Ba1 57.23(12) . . ?
N4 Mo1 Ba1 108.67(12) . . ?
N3 Mo1 Ba1 55.32(13) . . ?
Ca3 Mo1 Ba1 98.34(2) . . ?
Ba2 Mo1 Ba1 74.562(14) . . ?
Ca3 Mo1 Ba1 146.50(3) 7_655 . ?
Ba1 Mo1 Ba1 121.777(19) 3_445 . ?
N2 Mo1 Ca2 139.40(16) . 5_645 ?
N1 Mo1 Ca2 55.00(12) . 5_645 ?
N4 Mo1 Ca2 54.90(12) . 5_645 ?
N3 Mo1 Ca2 109.93(14) . 5_645 ?
Ca3 Mo1 Ca2 102.01(2) . 5_645 ?
Ba2 Mo1 Ca2 78.60(2) . 5_645 ?
Ca3 Mo1 Ca2 100.47(3) 7_655 5_645 ?
Ba1 Mo1 Ca2 62.74(3) 3_445 5_645 ?
Ba1 Mo1 Ca2 66.906(18) . 5_645 ?
N2 Mo1 Ba2 139.40(16) . 5_645 ?
N1 Mo1 Ba2 55.00(12) . 5_645 ?
N4 Mo1 Ba2 54.90(12) . 5_645 ?
N3 Mo1 Ba2 109.93(14) . 5_645 ?
Ca3 Mo1 Ba2 102.01(2) . 5_645 ?
Ba2 Mo1 Ba2 78.60(2) . 5_645 ?
Ca3 Mo1 Ba2 100.47(3) 7_655 5_645 ?
Ba1 Mo1 Ba2 62.74(3) 3_445 5_645 ?
Ba1 Mo1 Ba2 66.906(18) . 5_645 ?
Ca2 Mo1 Ba2 0.000(12) 5_645 5_645 ?
Mo1 N1 Ca3 170.9(2) . 5_655 ?
Mo1 N1 Ca3 89.61(15) . . ?
Ca3 N1 Ca3 90.56(13) 5_655 . ?
Mo1 N1 Ca2 92.30(15) . 5_645 ?
Ca3 N1 Ca2 82.29(12) 5_655 5_645 ?
Ca3 N1 Ca2 144.46(16) . 5_645 ?
Mo1 N1 Ba2 92.30(15) . 5_645 ?
Ca3 N1 Ba2 82.29(12) 5_655 5_645 ?
Ca3 N1 Ba2 144.46(16) . 5_645 ?
Ca2 N1 Ba2 0.000(19) 5_645 5_645 ?
Mo1 N1 Ba1 90.04(14) . . ?
Ca3 N1 Ba1 96.57(14) 5_655 . ?
Ca3 N1 Ba1 132.32(15) . . ?
Ca2 N1 Ba1 83.18(11) 5_645 . ?
Ba2 N1 Ba1 83.18(11) 5_645 . ?
Mo1 N1 N2 35.86(11) . . ?
Ca3 N1 N2 142.40(18) 5_655 . ?
Ca3 N1 N2 53.98(12) . . ?
Ca2 N1 N2 118.08(16) 5_645 . ?
Ba2 N1 N2 118.08(16) 5_645 . ?
Ba1 N1 N2 116.00(16) . . ?
Mo1 N1 N4 36.58(10) . . ?
Ca3 N1 N4 135.69(17) 5_655 . ?
Ca3 N1 N4 110.21(16) . . ?
Ca2 N1 N4 57.81(11) 5_645 . ?
Ba2 N1 N4 57.81(11) 5_645 . ?
Ba1 N1 N4 96.91(14) . . ?
N2 N1 N4 61.58(14) . . ?
Mo1 N1 N3 35.15(11) . . ?
Ca3 N1 N3 152.81(18) 5_655 . ?
Ca3 N1 N3 103.54(15) . . ?
Ca2 N1 N3 98.14(15) 5_645 . ?
Ba2 N1 N3 98.14(15) 5_645 . ?
Ba1 N1 N3 56.78(11) . . ?
N2 N1 N3 60.61(14) . . ?
N4 N1 N3 60.75(13) . . ?
Mo1 N1 Ba1 77.30(13) . 3_445 ?
Ca3 N1 Ba1 93.94(12) 5_655 3_445 ?
Ca3 N1 Ba1 75.07(10) . 3_445 ?
Ca2 N1 Ba1 70.79(8) 5_645 3_445 ?
Ba2 N1 Ba1 70.79(8) 5_645 3_445 ?
Ba1 N1 Ba1 150.30(14) . 3_445 ?
N2 N1 Ba1 67.34(14) . 3_445 ?
N4 N1 Ba1 57.32(10) . 3_445 ?
N3 N1 Ba1 111.99(14) . 3_445 ?
Mo1 N1 N1 132.1(2) . 5_655 ?
Ca3 N1 N1 47.38(9) 5_655 5_655 ?
Ca3 N1 N1 43.18(9) . 5_655 ?
Ca2 N1 N1 120.47(17) 5_645 5_655 ?
Ba2 N1 N1 120.47(17) 5_645 5_655 ?
Ba1 N1 N1 125.01(18) . 5_655 ?
N2 N1 N1 96.28(18) . 5_655 ?
N4 N1 N1 138.1(2) . 5_655 ?
N3 N1 N1 141.3(2) . 5_655 ?
Ba1 N1 N1 81.80(14) 3_445 5_655 ?
Mo1 N1 N3 127.76(17) . 8 ?
Ca3 N1 N3 43.37(10) 5_655 8 ?
Ca3 N1 N3 101.02(14) . 8 ?
Ca2 N1 N3 51.51(9) 5_645 8 ?
Ba2 N1 N3 51.51(9) 5_645 8 ?
Ba1 N1 N3 116.21(13) . 8 ?
N2 N1 N3 123.91(17) . 8 ?
N4 N1 N3 93.22(14) . 8 ?
N3 N1 N3 149.10(14) . 8 ?
Ba1 N1 N3 57.28(9) 3_445 8 ?
N1 N1 N3 69.10(14) 5_655 8 ?
Mo1 N2 Ca3 90.71(17) . . ?
Mo1 N2 Ca2 140.8(3) . 7_665 ?
Ca3 N2 Ca2 99.62(16) . 7_665 ?
Mo1 N2 Ba2 140.8(3) . 7_665 ?
Ca3 N2 Ba2 99.62(16) . 7_665 ?
Ca2 N2 Ba2 0.000(18) 7_665 7_665 ?
Mo1 N2 Ba1 101.17(19) . 6_556 ?
Ca3 N2 Ba1 138.1(2) . 6_556 ?
Ca2 N2 Ba1 95.96(14) 7_665 6_556 ?
Ba2 N2 Ba1 95.96(14) 7_665 6_556 ?
Mo1 N2 N1 36.32(11) . . ?
Ca3 N2 N1 54.62(12) . . ?
Ca2 N2 N1 133.7(2) 7_665 . ?
Ba2 N2 N1 133.7(2) 7_665 . ?
Ba1 N2 N1 129.47(19) 6_556 . ?
Mo1 N2 N3 35.01(12) . . ?
Ca3 N2 N3 104.14(19) . . ?
Ca2 N2 N3 155.7(2) 7_665 . ?
Ba2 N2 N3 155.7(2) 7_665 . ?
Ba1 N2 N3 69.53(13) 6_556 . ?
N1 N2 N3 60.72(14) . . ?
Mo1 N2 N4 34.57(13) . . ?
Ca3 N2 N4 108.76(17) . . ?
Ca2 N2 N4 107.2(2) 7_665 . ?
Ba2 N2 N4 107.2(2) 7_665 . ?
Ba1 N2 N4 103.24(15) 6_556 . ?
N1 N2 N4 59.35(14) . . ?
N3 N2 N4 60.07(14) . . ?
Mo1 N2 Ca3 77.60(16) . 7_655 ?
Ca3 N2 Ca3 143.7(2) . 7_655 ?
Ca2 N2 Ca3 71.81(13) 7_665 7_655 ?
Ba2 N2 Ca3 71.81(13) 7_665 7_655 ?
Ba1 N2 Ca3 78.21(11) 6_556 7_655 ?
N1 N2 Ca3 105.39(16) . 7_655 ?
N3 N2 Ca3 85.81(15) . 7_655 ?
N4 N2 Ca3 46.34(10) . 7_655 ?
Mo1 N2 N4 116.1(2) . 7_665 ?
Ca3 N2 N4 47.54(10) . 7_665 ?
Ca2 N2 N4 54.16(11) 7_665 7_665 ?
Ba2 N2 N4 54.16(11) 7_665 7_665 ?
Ba1 N2 N4 142.69(17) 6_556 7_665 ?
N1 N2 N4 85.57(15) . 7_665 ?
N3 N2 N4 146.17(18) . 7_665 ?
N4 N2 N4 106.71(18) . 7_665 ?
Ca3 N2 N4 107.48(17) 7_655 7_665 ?
Mo1 N2 Ca2 76.46(17) . 4_655 ?
Ca3 N2 Ca2 74.26(13) . 4_655 ?
Ca2 N2 Ca2 142.69(18) 7_665 4_655 ?
Ba2 N2 Ca2 142.69(18) 7_665 4_655 ?
Ba1 N2 Ca2 69.88(12) 6_556 4_655 ?
N1 N2 Ca2 73.05(14) . 4_655 ?
N3 N2 Ca2 51.97(12) . 4_655 ?
N4 N2 Ca2 109.57(16) . 4_655 ?
Ca3 N2 Ca2 133.48(14) 7_655 4_655 ?
N4 N2 Ca2 118.51(15) 7_665 4_655 ?
Mo1 N2 Ba2 76.46(17) . 4_655 ?
Ca3 N2 Ba2 74.26(13) . 4_655 ?
Ca2 N2 Ba2 142.69(18) 7_665 4_655 ?
Ba2 N2 Ba2 142.69(18) 7_665 4_655 ?
Ba1 N2 Ba2 69.88(12) 6_556 4_655 ?
N1 N2 Ba2 73.05(14) . 4_655 ?
N3 N2 Ba2 51.97(12) . 4_655 ?
N4 N2 Ba2 109.57(16) . 4_655 ?
Ca3 N2 Ba2 133.48(14) 7_655 4_655 ?
N4 N2 Ba2 118.51(15) 7_665 4_655 ?
Ca2 N2 Ba2 0.000(14) 4_655 4_655 ?
Mo1 N3 Ca3 172.6(2) . 4_645 ?
Mo1 N3 Ba2 93.18(17) . . ?
Ca3 N3 Ba2 93.42(15) 4_645 . ?
Mo1 N3 Ba1 91.78(15) . . ?
Ca3 N3 Ba1 90.74(14) 4_645 . ?
Ba2 N3 Ba1 97.28(14) . . ?
Mo1 N3 Ca2 92.76(18) . 4_655 ?
Ca3 N3 Ca2 80.37(12) 4_645 4_655 ?
Ba2 N3 Ca2 172.11(16) . 4_655 ?
Ba1 N3 Ca2 87.73(12) . 4_655 ?
Mo1 N3 Ba2 92.76(18) . 4_655 ?
Ca3 N3 Ba2 80.37(12) 4_645 4_655 ?
Ba2 N3 Ba2 172.11(16) . 4_655 ?
Ba1 N3 Ba2 87.73(12) . 4_655 ?
Ca2 N3 Ba2 0.000(14) 4_655 4_655 ?
Mo1 N3 N2 34.38(12) . . ?
Ca3 N3 N2 138.9(2) 4_645 . ?
Ba2 N3 N2 111.93(18) . . ?
Ba1 N3 N2 116.04(16) . . ?
Ca2 N3 N2 70.83(15) 4_655 . ?
Ba2 N3 N2 70.83(15) 4_655 . ?
Mo1 N3 N1 34.96(11) . . ?
Ca3 N3 N1 144.58(19) 4_645 . ?
Ba2 N3 N1 106.98(15) . . ?
Ba1 N3 N1 58.76(11) . . ?
Ca2 N3 N1 80.83(14) 4_655 . ?
Ba2 N3 N1 80.83(14) 4_655 . ?
N2 N3 N1 58.67(13) . . ?
Mo1 N3 N4 35.04(11) . . ?
Ca3 N3 N4 151.2(2) 4_645 . ?
Ba2 N3 N4 58.16(11) . . ?
Ba1 N3 N4 96.85(14) . . ?
Ca2 N3 N4 127.47(17) 4_655 . ?
Ba2 N3 N4 127.47(17) 4_655 . ?
N2 N3 N4 60.22(15) . . ?
N1 N3 N4 58.74(12) . . ?
Mo1 N3 Ba1 82.30(15) . 6_556 ?
Ca3 N3 Ba1 92.69(12) 4_645 6_556 ?
Ba2 N3 Ba1 105.29(14) . 6_556 ?
Ba1 N3 Ba1 156.92(17) . 6_556 ?
Ca2 N3 Ba1 70.39(10) 4_655 6_556 ?
Ba2 N3 Ba1 70.39(10) 4_655 6_556 ?
N2 N3 Ba1 50.61(11) . 6_556 ?
N1 N3 Ba1 108.76(15) . 6_556 ?
N4 N3 Ba1 91.04(14) . 6_556 ?
Mo1 N3 N2 114.6(2) . 6_656 ?
Ca3 N3 N2 62.40(12) 4_645 6_656 ?
Ba2 N3 N2 134.45(18) . 6_656 ?
Ba1 N3 N2 49.39(11) . 6_656 ?
Ca2 N3 N2 46.30(10) 4_655 6_656 ?
Ba2 N3 N2 46.30(10) 4_655 6_656 ?
N2 N3 N2 111.0(2) . 6_656 ?
N1 N3 N2 82.99(15) . 6_656 ?
N4 N3 N2 140.12(18) . 6_656 ?
Ba1 N3 N2 113.32(15) 6_556 6_656 ?
Mo1 N4 Ca3 99.97(17) . 7_655 ?
Mo1 N4 Ba2 87.39(14) . . ?
Ca3 N4 Ba2 96.28(13) 7_655 . ?
Mo1 N4 Ca2 92.23(15) . 5_645 ?
Ca3 N4 Ca2 160.78(16) 7_655 5_645 ?
Ba2 N4 Ca2 99.08(13) . 5_645 ?
Mo1 N4 Ba2 92.23(15) . 5_645 ?
Ca3 N4 Ba2 160.78(16) 7_655 5_645 ?
Ba2 N4 Ba2 99.08(13) . 5_645 ?
Ca2 N4 Ba2 0.00(2) 5_645 5_645 ?
Mo1 N4 N1 36.38(10) . . ?
Ca3 N4 N1 128.86(17) 7_655 . ?
Ba2 N4 N1 103.67(15) . . ?
Ca2 N4 N1 57.93(10) 5_645 . ?
Ba2 N4 N1 57.93(10) 5_645 . ?
Mo1 N4 Ba1 169.23(19) . 5_645 ?
Ca3 N4 Ba1 82.17(11) 7_655 5_645 ?
Ba2 N4 Ba1 81.88(10) . 5_645 ?
Ca2 N4 Ba1 88.61(11) 5_645 5_645 ?
Ba2 N4 Ba1 88.61(11) 5_645 5_645 ?
N1 N4 Ba1 146.48(16) . 5_645 ?
Mo1 N4 Ba1 84.82(13) . 3_445 ?
Ca3 N4 Ba1 91.18(12) 7_655 3_445 ?
Ba2 N4 Ba1 170.04(15) . 3_445 ?
Ca2 N4 Ba1 75.08(9) 5_645 3_445 ?
Ba2 N4 Ba1 75.08(9) 5_645 3_445 ?
N1 N4 Ba1 66.43(11) . 3_445 ?
Ba1 N4 Ba1 105.74(12) 5_645 3_445 ?
Mo1 N4 N3 35.05(11) . . ?
Ca3 N4 N3 100.46(15) 7_655 . ?
Ba2 N4 N3 52.36(11) . . ?
Ca2 N4 N3 98.06(15) 5_645 . ?
Ba2 N4 N3 98.06(15) 5_645 . ?
N1 N4 N3 60.51(13) . . ?
Ba1 N4 N3 134.24(16) 5_645 . ?
Ba1 N4 N3 119.76(16) 3_445 . ?
Mo1 N4 N2 33.95(12) . . ?
Ca3 N4 N2 70.27(13) 7_655 . ?
Ba2 N4 N2 106.35(15) . . ?
Ca2 N4 N2 115.76(15) 5_645 . ?
Ba2 N4 N2 115.76(15) 5_645 . ?
N1 N4 N2 59.08(13) . . ?
Ba1 N4 N2 151.81(17) 5_645 . ?
Ba1 N4 N2 70.01(12) 3_445 . ?
N3 N4 N2 59.72(15) . . ?
Mo1 N4 N2 106.59(17) . 7_655 ?
Ca3 N4 N2 49.38(11) 7_655 7_655 ?
Ba2 N4 N2 48.86(10) . 7_655 ?
Ca2 N4 N2 140.22(16) 5_645 7_655 ?
Ba2 N4 N2 140.22(16) 5_645 7_655 ?
N1 N4 N2 140.65(16) . 7_655 ?
Ba1 N4 N2 66.73(12) 5_645 7_655 ?
Ba1 N4 N2 139.85(16) 3_445 7_655 ?
N3 N4 N2 80.53(14) . 7_655 ?
N2 N4 N2 97.94(16) . 7_655 ?

loop_
_geom_bond_atom_site_label_1
_geom_bond_atom_site_label_2
_geom_bond_distance
_geom_bond_site_symmetry_2
_geom_bond_publ_flag
Ba1 N2 2.718(5) 6_656 ?
Ba1 N3 2.823(4) . ?
Ba1 N1 2.885(4) . ?
Ba1 N4 2.999(4) 5_645 ?
Ba1 N4 3.028(4) 3_545 ?
Ba1 N3 3.295(4) 6_656 ?
Ba1 N1 3.297(4) 3_545 ?
Ba1 Mo1 3.4091(11) 3_545 ?
Ba1 Mo1 3.4316(17) . ?
Ba1 N2 3.491(5) 3_545 ?
Ba1 Ca2 3.5611(14) 7_765 ?
Ba1 Ba2 3.5611(14) 7_765 ?
Ba2 N2 2.573(5) 7_655 ?
Ba2 N3 2.581(5) . ?
Ba2 N4 2.769(4) . ?
Ba2 N4 2.810(4) 5_645 ?
Ba2 N1 2.814(4) 5_645 ?
Ba2 N3 2.851(5) 4_645 ?
Ba2 Mo1 3.2669(17) . ?
Ba2 N2 3.418(6) 4_645 ?
Ba2 Mo1 3.4320(13) 5_645 ?
Ba2 Ca3 3.4362(19) 1_545 ?
Ba2 Mo1 3.4807(12) 4_645 ?
Ba2 Ba1 3.5611(14) 7_755 ?
Ca3 N1 2.386(4) 5_655 ?
Ca3 N3 2.454(4) 4_655 ?
Ca3 N4 2.473(4) 7_665 ?
Ca3 N2 2.545(4) . ?
Ca3 N1 2.566(4) . ?
Ca3 Mo1 3.1560(19) . ?
Ca3 N2 3.218(5) 7_665 ?
Ca3 Mo1 3.3450(16) 7_665 ?
Ca3 Ca2 3.4362(19) 1_565 ?
Ca3 Ba2 3.4362(19) 1_565 ?
Ca3 Ca3 3.520(2) 5_655 ?
Ca3 Ba1 3.6183(14) 3_445 ?
Mo1 N2 1.835(5) . ?
Mo1 N1 1.855(4) . ?
Mo1 N4 1.864(4) . ?
Mo1 N3 1.865(4) . ?
Mo1 Ca3 3.3450(16) 7_655 ?
Mo1 Ba1 3.4091(12) 3_445 ?
Mo1 Ca2 3.4320(13) 5_645 ?
Mo1 Ba2 3.4320(13) 5_645 ?
N1 Ca3 2.386(4) 5_655 ?
N1 Ca2 2.814(4) 5_645 ?
N1 Ba2 2.814(4) 5_645 ?
N1 N2 2.982(6) . ?
N1 N4 2.991(6) . ?
N1 N3 3.045(5) . ?
N1 Ba1 3.297(4) 3_445 ?
N1 N1 3.486(8) 5_655 ?
N1 N3 3.561(6) 8 ?
N2 Ca2 2.573(5) 7_665 ?
N2 Ba2 2.573(5) 7_665 ?
N2 Ba1 2.718(5) 6_556 ?
N2 N3 3.042(7) . ?
N2 N4 3.057(6) . ?
N2 Ca3 3.218(5) 7_655 ?
N2 N4 3.328(6) 7_665 ?
N2 Ca2 3.418(6) 4_655 ?
N2 Ba2 3.418(6) 4_655 ?
N3 Ca3 2.454(4) 4_645 ?
N3 Ca2 2.851(5) 4_655 ?
N3 Ba2 2.851(5) 4_655 ?
N3 N4 3.053(6) . ?
N3 Ba1 3.295(4) 6_556 ?
N3 N2 3.509(7) 6_656 ?
N4 Ca3 2.473(4) 7_655 ?
N4 Ca2 2.810(4) 5_645 ?
N4 Ba2 2.810(4) 5_645 ?
N4 Ba1 2.999(4) 5_645 ?
N4 Ba1 3.028(4) 3_445 ?
N4 N2 3.328(6) 7_655 ?
